data_7228537
loop_
_publ_author_name
'Drozd, Ksenia V.'
'Manin, Alex N.'
'Churakov, Andrei'
'Perlovich, German L.'

_publ_section_title
;
 A Novel Drug-Drug Cocrystal of Carbamazepine with para-Aminosalicylic
 Acid: Screening, Crystal Structure and Comparative Study of Carbamazepine
 Cocrystals Formation Thermodynamics
;
_journal_name_full CrystEngComm
_journal_paper_doi 10.1039/C7CE00831G
_journal_year 2017
_chemical_formula_moiety '2(C15 H12 N2 O), C7 H7 N O3, H2 O'
_chemical_formula_sum 'C37 H33 N5 O6'
_chemical_formula_weight 643.68
_chemical_name_systematic
; 
 ? 
;
_space_group_IT_number 14
_symmetry_cell_setting monoclinic
_symmetry_space_group_name_Hall '-P 2yn'
_symmetry_space_group_name_H-M 'P 1 21/n 1'
_atom_sites_solution_hydrogens difmap
_atom_sites_solution_primary direct
_atom_sites_solution_secondary difmap
_audit_creation_method SHELXL-97
_audit_update_record
;
2017-04-15 deposited with the CCDC.
2017-06-23 downloaded from the CCDC.
;
_cell_angle_alpha 90.00
_cell_angle_beta 116.334(1)
_cell_angle_gamma 90.00
_cell_formula_units_Z 4
_cell_length_a 13.6727(12)
_cell_length_b 17.6172(15)
_cell_length_c 14.8361(13)
_cell_measurement_reflns_used 9945
_cell_measurement_temperature 150(2)
_cell_measurement_theta_max 30.521
_cell_measurement_theta_min 2.312
_cell_volume 3202.8(5)
_computing_cell_refinement 'SAINT (Bruker, 2008)'
_computing_data_collection '<i>APEX2</i> (Bruker, 2008)'
_computing_data_reduction 'SAINT (Bruker, 2008)'
_computing_molecular_graphics 'SHELXTL (Sheldrick, 2008)'
_computing_publication_material 'SHELXTL (Sheldrick, 2008)'
_computing_structure_refinement 'SHELXTL (Sheldrick, 2008)'
_computing_structure_solution 'SHELXTL (Sheldrick, 2008)'
_diffrn_ambient_temperature 150(2)
_diffrn_measured_fraction_theta_full 0.999
_diffrn_measured_fraction_theta_max 0.999
_diffrn_measurement_device_type 'Bruker SMART APEX II'
_diffrn_measurement_method \w
_diffrn_radiation_monochromator graphite
_diffrn_radiation_source 'fine-focus sealed tube'
_diffrn_radiation_type MoK\a
_diffrn_radiation_wavelength 0.71073
_diffrn_reflns_av_R_equivalents 0.0271
_diffrn_reflns_av_sigmaI/netI 0.0236
_diffrn_reflns_limit_h_max 18
_diffrn_reflns_limit_h_min -18
_diffrn_reflns_limit_k_max 23
_diffrn_reflns_limit_k_min -23
_diffrn_reflns_limit_l_max 19
_diffrn_reflns_limit_l_min -19
_diffrn_reflns_number 32373
_diffrn_reflns_theta_full 28.00
_diffrn_reflns_theta_max 28.00
_diffrn_reflns_theta_min 2.31
_diffrn_standards_decay_% 0
_diffrn_standards_interval_time 0
_diffrn_standards_number 0
_exptl_absorpt_coefficient_mu 0.092
_exptl_absorpt_correction_T_max 0.9818
_exptl_absorpt_correction_T_min 0.9728
_exptl_absorpt_correction_type multi-scan
_exptl_absorpt_process_details 'SADABS (Bruker, 2008)'
_exptl_crystal_colour colourless
_exptl_crystal_density_diffrn 1.335
_exptl_crystal_density_method 'not measured'
_exptl_crystal_description block
_exptl_crystal_F_000 1352
_exptl_crystal_size_max 0.30
_exptl_crystal_size_mid 0.30
_exptl_crystal_size_min 0.20
_refine_diff_density_max 0.255
_refine_diff_density_min -0.255
_refine_diff_density_rms 0.037
_refine_ls_extinction_method none
_refine_ls_goodness_of_fit_ref 1.026
_refine_ls_hydrogen_treatment refall
_refine_ls_matrix_type full
_refine_ls_number_parameters 565
_refine_ls_number_reflns 7715
_refine_ls_number_restraints 6
_refine_ls_restrained_S_all 1.027
_refine_ls_R_factor_all 0.0486
_refine_ls_R_factor_gt 0.0382
_refine_ls_shift/su_max 0.001
_refine_ls_shift/su_mean 0.000
_refine_ls_structure_factor_coef Fsqd
_refine_ls_weighting_details 'calc w=1/[\s^2^(Fo^2^)+(0.0471P)^2^+0.8148P] where P=(Fo^2^+2Fc^2^)/3'
_refine_ls_weighting_scheme calc
_refine_ls_wR_factor_gt 0.0955
_refine_ls_wR_factor_ref 0.1026
_reflns_number_gt 6313
_reflns_number_total 7715
_reflns_threshold_expression I>2\s(I)
_cod_data_source_file c7ce00831g2.cif
_cod_data_source_block a
_cod_original_sg_symbol_H-M 'P 21/n'
_cod_database_code 7228537

loop_
_symmetry_equiv_pos_as_xyz
'x, y, z'
'-x+1/2, y+1/2, -z+1/2'
'-x, -y, -z'
'x-1/2, -y-1/2, z-1/2'

loop_
_atom_site_label
_atom_site_type_symbol
_atom_site_fract_x
_atom_site_fract_y
_atom_site_fract_z
_atom_site_U_iso_or_equiv
_atom_site_adp_type
_atom_site_occupancy
_atom_site_symmetry_multiplicity
_atom_site_calc_flag
_atom_site_refinement_flags
O5 O 0.32981(7) 0.52050(6) 0.17767(6) 0.0352(2) Uani 1 1 d .
H51 H 0.2610(16) 0.5364(10) 0.1603(13) 0.055(5) Uiso 1 1 d .
H52 H 0.3468(14) 0.5336(10) 0.1280(13) 0.052(5) Uiso 1 1 d .
N1 N 0.94835(9) 0.46529(7) 0.73036(8) 0.0409(3) Uani 1 1 d .
H1 H 1.0172(15) 0.4599(9) 0.7338(12) 0.052(5) Uiso 1 1 d .
H10 H 0.9345(14) 0.4478(10) 0.7809(13) 0.052(5) Uiso 1 1 d .
O1 O 0.60445(7) 0.52852(5) 0.27497(6) 0.0369(2) Uani 1 1 d .
O2 O 0.49658(7) 0.50521(6) 0.34930(7) 0.0427(2) Uani 1 1 d .
H2 H 0.4404(17) 0.5128(11) 0.2872(17) 0.074(6) Uiso 1 1 d .
O3 O 0.81568(8) 0.52196(6) 0.38326(7) 0.0379(2) Uani 1 1 d .
H3 H 0.7485(17) 0.5304(10) 0.3299(15) 0.064(5) Uiso 1 1 d .
C1 C 0.59325(10) 0.51358(7) 0.35156(8) 0.0301(2) Uani 1 1 d .
C2 C 0.68531(9) 0.50337(6) 0.44995(8) 0.0279(2) Uani 1 1 d .
C3 C 0.79332(9) 0.50710(6) 0.46194(8) 0.0279(2) Uani 1 1 d .
C4 C 0.88092(10) 0.49540(7) 0.55509(9) 0.0311(2) Uani 1 1 d .
C5 C 0.86358(9) 0.47821(7) 0.63878(8) 0.0304(2) Uani 1 1 d .
C6 C 0.75599(10) 0.47508(8) 0.62758(9) 0.0350(3) Uani 1 1 d .
C7 C 0.66999(10) 0.48711(8) 0.53551(9) 0.0342(3) Uani 1 1 d .
H4 H 0.9550(13) 0.4967(8) 0.5613(11) 0.041(4) Uiso 1 1 d .
H6 H 0.7422(13) 0.4619(9) 0.6837(12) 0.046(4) Uiso 1 1 d .
H7 H 0.5959(13) 0.4836(8) 0.5270(11) 0.042(4) Uiso 1 1 d .
O11 O 0.61872(6) 0.92008(5) 0.60620(6) 0.03136(18) Uani 1 1 d .
N11 N 0.62525(9) 0.88042(7) 0.46376(8) 0.0352(2) Uani 1 1 d .
H11 H 0.5936(13) 0.8573(9) 0.4066(13) 0.049(4) Uiso 1 1 d .
H12 H 0.6935(14) 0.8959(8) 0.4841(11) 0.040(4) Uiso 1 1 d .
N12 N 0.46968(7) 0.86300(5) 0.48369(7) 0.0263(2) Uani 1 1 d .
C10 C 0.57496(9) 0.88923(6) 0.52234(8) 0.0254(2) Uani 1 1 d .
C11 C 0.41580(8) 0.85572(6) 0.54682(8) 0.0264(2) Uani 1 1 d .
C12 C 0.42258(10) 0.78649(7) 0.59533(9) 0.0343(3) Uani 1 1 d .
C13 C 0.37114(12) 0.78179(9) 0.65852(10) 0.0444(3) Uani 1 1 d .
C14 C 0.31224(11) 0.84178(10) 0.66890(10) 0.0438(3) Uani 1 1 d .
C15 C 0.30290(10) 0.90864(8) 0.61665(9) 0.0368(3) Uani 1 1 d .
C16 C 0.35532(9) 0.91570(7) 0.55562(8) 0.0293(2) Uani 1 1 d .
C17 C 0.47671(12) 0.71999(8) 0.57870(12) 0.0465(3) Uani 1 1 d .
C21 C 0.42039(9) 0.82017(7) 0.39191(8) 0.0287(2) Uani 1 1 d .
C22 C 0.42823(10) 0.74118(7) 0.39673(10) 0.0376(3) Uani 1 1 d .
C23 C 0.37983(13) 0.70109(9) 0.30552(13) 0.0516(4) Uani 1 1 d .
C24 C 0.32294(13) 0.73839(11) 0.21532(12) 0.0565(4) Uani 1 1 d .
C25 C 0.31491(12) 0.81647(10) 0.21262(10) 0.0487(4) Uani 1 1 d .
C26 C 0.36441(10) 0.85802(8) 0.30130(9) 0.0355(3) Uani 1 1 d .
C27 C 0.47911(13) 0.70032(8) 0.49247(12) 0.0475(3) Uani 1 1 d .
H13 H 0.3772(14) 0.7346(10) 0.6922(13) 0.055(5) Uiso 1 1 d .
H14 H 0.2765(14) 0.8349(9) 0.7130(13) 0.055(5) Uiso 1 1 d .
H15 H 0.2613(13) 0.9517(9) 0.6231(11) 0.043(4) Uiso 1 1 d .
H16 H 0.3518(11) 0.9627(8) 0.5194(10) 0.034(4) Uiso 1 1 d .
H17 H 0.5078(14) 0.6838(10) 0.6372(13) 0.055(5) Uiso 1 1 d .
H23 H 0.3838(15) 0.6457(11) 0.3081(14) 0.067(5) Uiso 1 1 d .
H24 H 0.2892(16) 0.7085(11) 0.1519(15) 0.070(6) Uiso 1 1 d .
H25 H 0.2750(14) 0.8428(10) 0.1467(14) 0.058(5) Uiso 1 1 d .
H26 H 0.3611(12) 0.9130(9) 0.3030(11) 0.041(4) Uiso 1 1 d .
H27 H 0.5130(14) 0.6515(10) 0.4913(13) 0.056(5) Uiso 1 1 d .
O21 O 0.15219(7) 0.07272(5) 0.48241(6) 0.0373(2) Uani 1 1 d .
N21 N -0.02859(9) 0.09169(7) 0.42728(8) 0.0386(3) Uani 1 1 d .
H21 H -0.0804(14) 0.1147(10) 0.4372(13) 0.053(5) Uiso 1 1 d .
H22 H -0.0422(13) 0.0686(9) 0.3693(13) 0.046(4) Uiso 1 1 d .
N22 N 0.09539(7) 0.14283(5) 0.57786(7) 0.02588(19) Uani 1 1 d .
C30 C 0.07584(9) 0.10117(6) 0.49398(8) 0.0265(2) Uani 1 1 d .
C31 C 0.20435(9) 0.16648(6) 0.64258(8) 0.0267(2) Uani 1 1 d .
C32 C 0.23823(11) 0.23887(7) 0.63093(9) 0.0349(3) Uani 1 1 d .
C33 C 0.34745(13) 0.25869(10) 0.69475(12) 0.0493(4) Uani 1 1 d U
C34 C 0.41612(12) 0.20961(11) 0.76659(12) 0.0556(4) Uani 1 1 d U
C35 C 0.38008(12) 0.13899(10) 0.77702(11) 0.0521(4) Uani 1 1 d .
C36 C 0.27401(11) 0.11733(8) 0.71538(9) 0.0371(3) Uani 1 1 d .
C37 C 0.16456(16) 0.29390(8) 0.56011(11) 0.0497(4) Uani 1 1 d .
C41 C 0.01040(9) 0.18052(7) 0.59168(8) 0.0313(3) Uani 1 1 d .
C42 C -0.01012(11) 0.25687(8) 0.56554(9) 0.0426(3) Uani 1 1 d U
C43 C -0.09894(14) 0.28963(12) 0.57580(14) 0.0667(5) Uani 1 1 d U
C44 C -0.15842(13) 0.24877(15) 0.61360(16) 0.0767(7) Uani 1 1 d U
C45 C -0.13437(12) 0.17450(13) 0.64051(14) 0.0645(5) Uani 1 1 d U
C46 C -0.04999(11) 0.13952(10) 0.62941(10) 0.0435(3) Uani 1 1 d .
C47 C 0.05822(16) 0.30213(9) 0.53332(11) 0.0538(4) Uani 1 1 d .
H33 H 0.3688(15) 0.3082(11) 0.6847(13) 0.062(5) Uiso 1 1 d .
H34 H 0.4920(16) 0.2259(10) 0.8106(14) 0.064(5) Uiso 1 1 d .
H35 H 0.4323(17) 0.1043(11) 0.8292(15) 0.073(6) Uiso 1 1 d .
H36 H 0.2464(14) 0.0674(10) 0.7217(12) 0.049(4) Uiso 1 1 d .
H37 H 0.2000(15) 0.3315(11) 0.5381(14) 0.067(5) Uiso 1 1 d .
H43 H -0.1114(17) 0.3409(12) 0.5553(16) 0.076(6) Uiso 1 1 d .
H44 H -0.2186(18) 0.2734(12) 0.6205(16) 0.083(6) Uiso 1 1 d .
H45 H -0.1796(18) 0.1437(12) 0.6668(16) 0.082(6) Uiso 1 1 d .
H46 H -0.0311(15) 0.0833(11) 0.6480(14) 0.062(5) Uiso 1 1 d .
H47 H 0.0201(16) 0.3460(12) 0.4927(15) 0.074(6) Uiso 1 1 d .

loop_
_atom_site_aniso_label
_atom_site_aniso_U_11
_atom_site_aniso_U_22
_atom_site_aniso_U_33
_atom_site_aniso_U_23
_atom_site_aniso_U_13
_atom_site_aniso_U_12
O5 0.0247(4) 0.0555(6) 0.0232(4) 0.0097(4) 0.0086(3) 0.0077(4)
N1 0.0278(5) 0.0631(8) 0.0251(5) 0.0086(5) 0.0055(4) 0.0053(5)
O1 0.0368(5) 0.0489(5) 0.0212(4) 0.0073(3) 0.0094(3) 0.0047(4)
O2 0.0265(4) 0.0723(7) 0.0237(4) 0.0074(4) 0.0060(4) 0.0087(4)
O3 0.0367(5) 0.0551(6) 0.0249(4) 0.0018(4) 0.0163(4) -0.0031(4)
C1 0.0308(6) 0.0339(6) 0.0222(5) 0.0020(4) 0.0085(4) 0.0052(5)
C2 0.0273(5) 0.0328(6) 0.0208(5) 0.0022(4) 0.0080(4) 0.0019(4)
C3 0.0313(6) 0.0302(5) 0.0235(5) 0.0000(4) 0.0132(4) -0.0004(4)
C4 0.0244(5) 0.0404(6) 0.0275(5) 0.0002(5) 0.0105(5) -0.0004(5)
C5 0.0272(6) 0.0362(6) 0.0226(5) 0.0019(4) 0.0063(4) 0.0020(5)
C6 0.0306(6) 0.0524(7) 0.0215(5) 0.0068(5) 0.0112(5) -0.0001(5)
C7 0.0261(6) 0.0504(7) 0.0248(5) 0.0044(5) 0.0101(5) 0.0009(5)
O11 0.0255(4) 0.0409(5) 0.0268(4) -0.0098(3) 0.0109(3) -0.0081(3)
N11 0.0261(5) 0.0485(6) 0.0334(5) -0.0174(5) 0.0153(4) -0.0131(4)
N12 0.0229(4) 0.0323(5) 0.0233(4) -0.0056(4) 0.0099(4) -0.0062(4)
C10 0.0225(5) 0.0258(5) 0.0262(5) -0.0027(4) 0.0093(4) -0.0023(4)
C11 0.0199(5) 0.0358(6) 0.0203(5) -0.0028(4) 0.0061(4) -0.0054(4)
C12 0.0292(6) 0.0415(7) 0.0271(5) 0.0050(5) 0.0078(5) -0.0015(5)
C13 0.0434(7) 0.0569(9) 0.0304(6) 0.0121(6) 0.0141(6) -0.0060(6)
C14 0.0335(7) 0.0730(10) 0.0280(6) -0.0018(6) 0.0166(5) -0.0108(6)
C15 0.0251(6) 0.0545(8) 0.0296(6) -0.0118(5) 0.0109(5) -0.0058(5)
C16 0.0237(5) 0.0362(6) 0.0249(5) -0.0058(4) 0.0078(4) -0.0051(4)
C17 0.0468(8) 0.0395(7) 0.0486(8) 0.0142(6) 0.0170(6) 0.0074(6)
C21 0.0225(5) 0.0368(6) 0.0276(5) -0.0084(4) 0.0118(4) -0.0079(4)
C22 0.0343(6) 0.0366(6) 0.0451(7) -0.0114(5) 0.0205(6) -0.0083(5)
C23 0.0535(9) 0.0480(9) 0.0624(10) -0.0280(7) 0.0339(8) -0.0219(7)
C24 0.0480(8) 0.0798(12) 0.0449(8) -0.0350(8) 0.0235(7) -0.0317(8)
C25 0.0348(7) 0.0819(11) 0.0270(6) -0.0119(7) 0.0116(5) -0.0145(7)
C26 0.0291(6) 0.0495(8) 0.0277(6) -0.0048(5) 0.0126(5) -0.0075(5)
C27 0.0492(8) 0.0317(7) 0.0620(9) 0.0008(6) 0.0252(7) 0.0051(6)
O21 0.0248(4) 0.0534(5) 0.0350(4) -0.0192(4) 0.0146(3) -0.0053(4)
N21 0.0244(5) 0.0591(7) 0.0293(5) -0.0182(5) 0.0091(4) -0.0007(5)
N22 0.0218(4) 0.0315(5) 0.0232(4) -0.0055(4) 0.0089(4) -0.0006(4)
C30 0.0250(5) 0.0316(6) 0.0238(5) -0.0044(4) 0.0115(4) -0.0039(4)
C31 0.0241(5) 0.0345(6) 0.0225(5) -0.0076(4) 0.0111(4) -0.0030(4)
C32 0.0417(7) 0.0392(6) 0.0330(6) -0.0107(5) 0.0248(5) -0.0103(5)
C33 0.0503(8) 0.0569(9) 0.0564(9) -0.0307(7) 0.0379(7) -0.0269(7)
C34 0.0280(7) 0.0838(12) 0.0504(8) -0.0366(8) 0.0133(6) -0.0096(7)
C35 0.0341(7) 0.0698(10) 0.0362(7) -0.0182(7) 0.0010(6) 0.0109(7)
C36 0.0339(6) 0.0417(7) 0.0291(6) -0.0063(5) 0.0079(5) 0.0050(5)
C37 0.0797(12) 0.0363(7) 0.0405(7) 0.0030(6) 0.0334(8) -0.0086(7)
C41 0.0224(5) 0.0429(7) 0.0241(5) -0.0111(5) 0.0063(4) 0.0016(5)
C42 0.0382(7) 0.0457(7) 0.0289(6) -0.0083(5) 0.0016(5) 0.0130(6)
C43 0.0470(9) 0.0654(11) 0.0585(10) -0.0267(8) -0.0029(7) 0.0257(8)
C44 0.0261(7) 0.1163(16) 0.0774(12) -0.0602(12) 0.0135(8) 0.0033(9)
C45 0.0318(7) 0.1049(14) 0.0626(10) -0.0495(10) 0.0262(7) -0.0183(8)
C46 0.0285(6) 0.0655(10) 0.0386(7) -0.0240(6) 0.0168(5) -0.0137(6)
C47 0.0782(12) 0.0372(7) 0.0331(7) 0.0076(6) 0.0131(7) 0.0135(7)

loop_
_atom_type_symbol
_atom_type_description
_atom_type_scat_dispersion_real
_atom_type_scat_dispersion_imag
_atom_type_scat_source
C C 0.0033 0.0016 'International Tables Vol C Tables 4.2.6.8 and 6.1.1.4'
H H 0.0000 0.0000 'International Tables Vol C Tables 4.2.6.8 and 6.1.1.4'
N N 0.0061 0.0033 'International Tables Vol C Tables 4.2.6.8 and 6.1.1.4'
O O 0.0106 0.0060 'International Tables Vol C Tables 4.2.6.8 and 6.1.1.4'

loop_
_geom_angle_atom_site_label_1
_geom_angle_atom_site_label_2
_geom_angle_atom_site_label_3
_geom_angle
H51 O5 H52 107.6(15)
C5 N1 H1 117.9(10)
C5 N1 H10 119.1(11)
H1 N1 H10 120.1(15)
C1 O2 H2 113.4(13)
C3 O3 H3 104.5(12)
O1 C1 O2 122.10(10)
O1 C1 C2 122.80(11)
O2 C1 C2 115.09(10)
C7 C2 C3 117.63(10)
C7 C2 C1 121.48(11)
C3 C2 C1 120.86(10)
O3 C3 C4 117.51(11)
O3 C3 C2 121.61(10)
C4 C3 C2 120.89(10)
C3 C4 C5 120.44(11)
C3 C4 H4 119.5(9)
C5 C4 H4 120.0(9)
N1 C5 C4 121.31(11)
N1 C5 C6 119.70(11)
C4 C5 C6 118.99(10)
C7 C6 C5 120.20(11)
C7 C6 H6 119.4(10)
C5 C6 H6 120.3(10)
C6 C7 C2 121.84(11)
C6 C7 H7 120.6(9)
C2 C7 H7 117.6(9)
C10 N11 H11 121.1(11)
C10 N11 H12 120.7(10)
H11 N11 H12 118.2(15)
C10 N12 C11 120.39(9)
C10 N12 C21 122.50(9)
C11 N12 C21 114.33(9)
O11 C10 N11 123.02(10)
O11 C10 N12 121.08(10)
N11 C10 N12 115.89(10)
C16 C11 C12 121.59(11)
C16 C11 N12 119.74(10)
C12 C11 N12 118.63(10)
C11 C12 C13 117.21(12)
C11 C12 C17 122.30(12)
C13 C12 C17 120.43(12)
C14 C13 C12 121.39(13)
C14 C13 H13 121.9(11)
C12 C13 H13 116.6(11)
C13 C14 C15 120.21(12)
C13 C14 H14 117.9(10)
C15 C14 H14 121.9(10)
C14 C15 C16 119.71(13)
C14 C15 H15 121.3(9)
C16 C15 H15 119.0(9)
C11 C16 C15 119.78(12)
C11 C16 H16 118.8(8)
C15 C16 H16 121.4(8)
C27 C17 C12 126.60(13)
C27 C17 H17 118.7(10)
C12 C17 H17 114.4(10)
C26 C21 C22 121.72(11)
C26 C21 N12 119.42(11)
C22 C21 N12 118.84(11)
C21 C22 C23 117.36(13)
C21 C22 C27 122.20(12)
C23 C22 C27 120.36(13)
C24 C23 C22 121.11(15)
C24 C23 H23 120.7(11)
C22 C23 H23 118.0(11)
C25 C24 C23 120.43(13)
C25 C24 H24 120.2(11)
C23 C24 H24 119.4(11)
C24 C25 C26 119.89(15)
C24 C25 H25 119.6(10)
C26 C25 H25 120.5(10)
C21 C26 C25 119.44(14)
C21 C26 H26 117.8(9)
C25 C26 H26 122.8(9)
C17 C27 C22 126.65(13)
C17 C27 H27 117.1(10)
C22 C27 H27 116.0(10)
C30 N21 H21 119.4(11)
C30 N21 H22 117.8(10)
H21 N21 H22 122.0(15)
C30 N22 C41 122.50(9)
C30 N22 C31 119.54(9)
C41 N22 C31 116.05(9)
O21 C30 N21 122.42(10)
O21 C30 N22 120.55(10)
N21 C30 N22 117.02(10)
C36 C31 C32 121.23(11)
C36 C31 N22 119.57(11)
C32 C31 N22 119.20(10)
C31 C32 C33 117.00(13)
C31 C32 C37 122.50(12)
C33 C32 C37 120.44(13)
C34 C33 C32 121.43(15)
C34 C33 H33 123.2(11)
C32 C33 H33 115.3(11)
C33 C34 C35 120.24(13)
C33 C34 H34 119.0(11)
C35 C34 H34 120.7(11)
C34 C35 C36 120.00(15)
C34 C35 H35 118.4(11)
C36 C35 H35 121.6(12)
C35 C36 C31 120.09(14)
C35 C36 H36 121.4(10)
C31 C36 H36 118.5(10)
C47 C37 C32 126.94(14)
C47 C37 H37 118.1(11)
C32 C37 H37 114.4(12)
C46 C41 C42 122.16(12)
C46 C41 N22 118.87(12)
C42 C41 N22 118.97(12)
C41 C42 C43 116.16(16)
C41 C42 C47 122.62(13)
C43 C42 C47 121.17(16)
C44 C43 C42 121.42(18)
C44 C43 H43 125.2(13)
C42 C43 H43 113.4(13)
C45 C44 C43 120.71(15)
C45 C44 H44 120.1(13)
C43 C44 H44 119.2(13)
C44 C45 C46 119.91(19)
C44 C45 H45 120.8(12)
C46 C45 H45 119.2(13)
C45 C46 C41 119.59(17)
C45 C46 H46 121.4(11)
C41 C46 H46 119.0(10)
C37 C47 C42 127.87(13)
C37 C47 H47 118.9(12)
C42 C47 H47 113.0(12)

loop_
_geom_bond_atom_site_label_1
_geom_bond_atom_site_label_2
_geom_bond_distance
O5 H51 0.903(19)
O5 H52 0.896(18)
N1 C5 1.3579(14)
N1 H1 0.924(18)
N1 H10 0.906(18)
O1 C1 1.2404(14)
O2 C1 1.3155(15)
O2 H2 0.91(2)
O3 C3 1.3570(14)
O3 H3 0.92(2)
C1 C2 1.4551(15)
C2 C7 1.4047(16)
C2 C3 1.4083(16)
C3 C4 1.3850(16)
C4 C5 1.3967(17)
C4 H4 0.975(16)
C5 C6 1.4063(17)
C6 C7 1.3669(16)
C6 H6 0.959(16)
C7 H7 0.965(16)
O11 C10 1.2413(13)
N11 C10 1.3350(15)
N11 H11 0.865(17)
N11 H12 0.886(17)
N12 C10 1.3719(14)
N12 C11 1.4313(14)
N12 C21 1.4364(14)
C11 C16 1.3832(17)
C11 C12 1.3982(17)
C12 C13 1.4020(19)
C12 C17 1.464(2)
C13 C14 1.378(2)
C13 H13 0.955(18)
C14 C15 1.385(2)
C14 H14 0.982(18)
C15 C16 1.3873(17)
C15 H15 0.978(16)
C16 H16 0.976(15)
C17 C27 1.340(2)
C17 H17 1.006(17)
C21 C26 1.3874(17)
C21 C22 1.3951(18)
C22 C23 1.4048(19)
C22 C27 1.464(2)
C23 C24 1.380(3)
C23 H23 0.977(19)
C24 C25 1.379(3)
C24 H24 1.00(2)
C25 C26 1.3910(18)
C25 H25 0.998(18)
C26 H26 0.971(15)
C27 H27 0.981(18)
O21 C30 1.2368(14)
N21 C30 1.3388(15)
N21 H21 0.883(18)
N21 H22 0.894(17)
N22 C30 1.3651(14)
N22 C41 1.4301(14)
N22 C31 1.4303(13)
C31 C36 1.3823(17)
C31 C32 1.3936(17)
C32 C33 1.412(2)
C32 C37 1.456(2)
C33 C34 1.370(3)
C33 H33 0.953(19)
C34 C35 1.372(3)
C34 H34 0.992(19)
C35 C36 1.3815(19)
C35 H35 1.00(2)
C36 H36 0.978(17)
C37 C47 1.334(3)
C37 H37 0.96(2)
C41 C46 1.388(2)
C41 C42 1.3934(19)
C42 C43 1.412(2)
C42 C47 1.461(2)
C43 C44 1.378(3)
C43 H43 0.94(2)
C44 C45 1.365(3)
C44 H44 0.97(2)
C45 C46 1.381(2)
C45 H45 1.02(2)
C46 H46 1.030(18)
C47 H47 0.98(2)

loop_
_geom_hbond_atom_site_label_D
_geom_hbond_atom_site_label_H
_geom_hbond_atom_site_label_A
_geom_hbond_distance_DH
_geom_hbond_distance_HA
_geom_hbond_distance_DA
_geom_hbond_angle_DHA
_geom_hbond_site_symmetry_A
O5 H51 O11 0.903(19) 1.91(2) 2.7991(12) 170.1(16) 4_575
O5 H52 O21 0.896(18) 1.783(18) 2.6583(12) 165.0(16) 2
N1 H10 O11 0.906(18) 2.157(18) 3.0542(15) 170.8(15) 2_646
N11 H12 O21 0.886(17) 2.019(17) 2.9022(14) 174.4(14) 3_666
N21 H22 O1 0.894(17) 2.046(17) 2.9252(13) 167.5(15) 2_545
O2 H2 O5 0.91(2) 1.66(2) 2.5699(12) 174(2) .
O3 H3 O1 0.92(2) 1.77(2) 2.6113(13) 151.3(17) .

loop_
_geom_torsion_atom_site_label_1
_geom_torsion_atom_site_label_2
_geom_torsion_atom_site_label_3
_geom_torsion_atom_site_label_4
_geom_torsion
O1 C1 C2 C7 179.45(12)
O2 C1 C2 C7 -1.06(17)
O1 C1 C2 C3 -2.62(18)
O2 C1 C2 C3 176.87(11)
C7 C2 C3 O3 179.53(11)
C1 C2 C3 O3 1.53(18)
C7 C2 C3 C4 -0.27(17)
C1 C2 C3 C4 -178.28(11)
O3 C3 C4 C5 -178.59(11)
C2 C3 C4 C5 1.22(18)
C3 C4 C5 N1 178.88(12)
C3 C4 C5 C6 -1.78(19)
N1 C5 C6 C7 -179.23(13)
C4 C5 C6 C7 1.4(2)
C5 C6 C7 C2 -0.5(2)
C3 C2 C7 C6 -0.09(19)
C1 C2 C7 C6 177.90(12)
C11 N12 C10 O11 -13.40(16)
C21 N12 C10 O11 -173.41(10)
C11 N12 C10 N11 167.59(10)
C21 N12 C10 N11 7.58(16)
C10 N12 C11 C16 90.96(13)
C21 N12 C11 C16 -107.48(12)
C10 N12 C11 C12 -91.40(13)
C21 N12 C11 C12 70.15(13)
C16 C11 C12 C13 -3.91(17)
N12 C11 C12 C13 178.50(10)
C16 C11 C12 C17 173.55(11)
N12 C11 C12 C17 -4.04(17)
C11 C12 C13 C14 2.82(19)
C17 C12 C13 C14 -174.70(13)
C12 C13 C14 C15 -0.1(2)
C13 C14 C15 C16 -1.57(19)
C12 C11 C16 C15 2.32(16)
N12 C11 C16 C15 179.88(10)
C14 C15 C16 C11 0.50(17)
C11 C12 C17 C27 -34.3(2)
C13 C12 C17 C27 143.06(16)
C10 N12 C21 C26 -90.38(14)
C11 N12 C21 C26 108.51(12)
C10 N12 C21 C22 91.00(14)
C11 N12 C21 C22 -70.12(14)
C26 C21 C22 C23 1.88(19)
N12 C21 C22 C23 -179.53(11)
C26 C21 C22 C27 -174.76(12)
N12 C21 C22 C27 3.83(18)
C21 C22 C23 C24 -2.7(2)
C27 C22 C23 C24 174.05(14)
C22 C23 C24 C25 1.8(2)
C23 C24 C25 C26 0.0(2)
C22 C21 C26 C25 -0.21(19)
N12 C21 C26 C25 -178.79(11)
C24 C25 C26 C21 -0.8(2)
C12 C17 C27 C22 0.1(3)
C21 C22 C27 C17 34.3(2)
C23 C22 C27 C17 -142.27(16)
C41 N22 C30 O21 176.19(11)
C31 N22 C30 O21 12.52(17)
C41 N22 C30 N21 -5.13(17)
C31 N22 C30 N21 -168.80(11)
C30 N22 C31 C36 -83.98(14)
C41 N22 C31 C36 111.32(12)
C30 N22 C31 C32 96.04(13)
C41 N22 C31 C32 -68.66(13)
C36 C31 C32 C33 1.77(17)
N22 C31 C32 C33 -178.25(10)
C36 C31 C32 C37 -175.33(12)
N22 C31 C32 C37 4.65(17)
C31 C32 C33 C34 -1.62(19)
C37 C32 C33 C34 175.54(13)
C32 C33 C34 C35 1.0(2)
C33 C34 C35 C36 -0.4(2)
C34 C35 C36 C31 0.6(2)
C32 C31 C36 C35 -1.29(18)
N22 C31 C36 C35 178.73(11)
C31 C32 C37 C47 33.1(2)
C33 C32 C37 C47 -143.91(16)
C30 N22 C41 C46 83.57(14)
C31 N22 C41 C46 -112.23(12)
C30 N22 C41 C42 -95.53(13)
C31 N22 C41 C42 68.67(13)
C46 C41 C42 C43 -2.44(18)
N22 C41 C42 C43 176.63(11)
C46 C41 C42 C47 175.04(12)
N22 C41 C42 C47 -5.89(17)
C41 C42 C43 C44 2.6(2)
C47 C42 C43 C44 -174.87(14)
C42 C43 C44 C45 -1.3(2)
C43 C44 C45 C46 -0.3(2)
C44 C45 C46 C41 0.6(2)
C42 C41 C46 C45 0.91(19)
N22 C41 C46 C45 -178.16(11)
C32 C37 C47 C42 -2.2(3)
C41 C42 C47 C37 -29.8(2)
C43 C42 C47 C37 147.55(16)
